data_7703189
loop_
_publ_author_name
'\<Skoch, Karel'
'Vos\'ahlo, Petr'
'C\'isa\<rov\'a, Ivana'
'\<St\<epni\<cka, Petr'

_publ_section_title
;
 Synthesis and characterisation of Pd(ii) and Au(i) complexes with
 mesoionic carbene ligands bearing phosphinoferrocene substituents and
 isomeric carbene moieites.
;
_journal_issue 4
_journal_name_full 'Dalton transactions (Cambridge, England : 2003)'
_journal_page_first 1011
_journal_page_last 1021
_journal_paper_doi 10.1039/c9dt04521j
_journal_volume 49
_journal_year 2020
_chemical_formula_moiety 'C64 H58 Cl2 Fe2 N6 P2 Pd, 2(B F4)'
_chemical_formula_sum 'C64 H58 B2 Cl2 F8 Fe2 N6 P2 Pd'
_chemical_formula_weight 1435.72
_space_group_crystal_system triclinic
_space_group_IT_number 2
_space_group_name_Hall '-P 1'
_space_group_name_H-M_alt 'P -1'
_atom_sites_solution_hydrogens geom
_atom_sites_solution_primary direct
_atom_sites_solution_secondary difmap
_audit_creation_method SHELXL-2017/1
_audit_update_record
;
2019-11-22 deposited with the CCDC.	2020-01-02 downloaded from the CCDC.
;
_cell_angle_alpha 67.5340(10)
_cell_angle_beta 78.595(2)
_cell_angle_gamma 86.467(2)
_cell_formula_units_Z 1
_cell_length_a 9.1285(4)
_cell_length_b 12.2213(5)
_cell_length_c 14.4803(5)
_cell_measurement_reflns_used 9085
_cell_measurement_temperature 120(2)
_cell_measurement_theta_max 70.14
_cell_measurement_theta_min 3.36
_cell_volume 1463.20(10)
_computing_cell_refinement 'SAINT V8.38A (Bruker AXS Inc., 2017)'
_computing_data_collection 'Bruker Instrument Service vV6.2.10'
_computing_data_reduction 'SAINT V8.38A (Bruker AXS Inc., 2017)'
_computing_molecular_graphics 'PLATON (Spek, 2017)'
_computing_publication_material 'PLATON (Spek, 2017)'
_computing_structure_refinement 'SHELXL-2017/1 (Sheldrick, 2017)'
_computing_structure_solution 'SHELXT 2014/5 (Sheldrick, 2014)'
_diffrn_ambient_temperature 120(2)
_diffrn_measured_fraction_theta_full 0.996
_diffrn_measured_fraction_theta_max 0.994
_diffrn_measurement_device_type 'Bruker D8 VENTURE Kappa Duo PHOTON 100 CMOS'
_diffrn_measurement_method '\f and \w scans'
_diffrn_radiation_monochromator 'Quazar Mo multilayer optic'
_diffrn_radiation_source 'I\mS micro-focus sealed tube'
_diffrn_radiation_type CuK\a
_diffrn_radiation_wavelength 1.54178
_diffrn_reflns_av_R_equivalents 0.0506
_diffrn_reflns_av_unetI/netI 0.0500
_diffrn_reflns_Laue_measured_fraction_full 0.996
_diffrn_reflns_Laue_measured_fraction_max 0.994
_diffrn_reflns_limit_h_max 11
_diffrn_reflns_limit_h_min -9
_diffrn_reflns_limit_k_max 14
_diffrn_reflns_limit_k_min -14
_diffrn_reflns_limit_l_max 17
_diffrn_reflns_limit_l_min -17
_diffrn_reflns_number 16345
_diffrn_reflns_point_group_measured_fraction_full 0.996
_diffrn_reflns_point_group_measured_fraction_max 0.994
_diffrn_reflns_theta_full 67.679
_diffrn_reflns_theta_max 69.991
_diffrn_reflns_theta_min 3.363
_exptl_absorpt_coefficient_mu 8.361
_exptl_absorpt_correction_T_max 0.82
_exptl_absorpt_correction_T_min 0.57
_exptl_absorpt_correction_type multi-scan
_exptl_absorpt_process_details 'SADABS-2016/2 - Bruker AXS'
_exptl_crystal_colour orange
_exptl_crystal_density_diffrn 1.629
_exptl_crystal_description bar
_exptl_crystal_F_000 728
_exptl_crystal_size_max 0.34
_exptl_crystal_size_mid 0.04
_exptl_crystal_size_min 0.03
_refine_diff_density_max 2.430
_refine_diff_density_min -0.636
_refine_diff_density_rms 0.089
_refine_ls_extinction_method none
_refine_ls_goodness_of_fit_ref 1.039
_refine_ls_hydrogen_treatment constr
_refine_ls_matrix_type full
_refine_ls_number_parameters 395
_refine_ls_number_reflns 5502
_refine_ls_number_restraints 0
_refine_ls_restrained_S_all 1.039
_refine_ls_R_factor_all 0.0578
_refine_ls_R_factor_gt 0.0449
_refine_ls_shift/su_max 0.001
_refine_ls_shift/su_mean 0.000
_refine_ls_structure_factor_coef Fsqd
_refine_ls_weighting_details 'w=1/[\s^2^(Fo^2^)+(0.0690P)^2^+1.5584P] where P=(Fo^2^+2Fc^2^)/3'
_refine_ls_weighting_scheme calc
_refine_ls_wR_factor_gt 0.1186
_refine_ls_wR_factor_ref 0.1262
_reflns_Friedel_coverage 0.000
_reflns_number_gt 4489
_reflns_number_total 5502
_reflns_threshold_expression 'I > 2\s(I)'
_cod_data_source_file c9dt04521j2.cif
_cod_data_source_block pv420
_cod_depositor_comments 'Adding full bibliography for 7703178--7703193.cif.'
_cod_database_code 7703189
_shelx_shelxl_version_number 2017/1
_shelx_space_group_comment
;
The symmetry employed for this shelxl refinement is uniquely defined
by the following loop, which should always be used as a source of
symmetry information in preference to the above space-group names.
They are only intended as comments.
;
_shelx_estimated_absorpt_t_min 0.163
_shelx_estimated_absorpt_t_max 0.788

loop_
_space_group_symop_operation_xyz
'x, y, z'
'-x, -y, -z'

loop_
_atom_site_label
_atom_site_type_symbol
_atom_site_fract_x
_atom_site_fract_y
_atom_site_fract_z
_atom_site_U_iso_or_equiv
_atom_site_adp_type
_atom_site_occupancy
_atom_site_site_symmetry_order
_atom_site_calc_flag
_atom_site_refinement_flags_posn
_atom_site_refinement_flags_adp
_atom_site_refinement_flags_occupancy
Pd Pd 0.500000 0.500000 0.500000 0.02956(14) Uani 1 2 d S . P
Fe Fe 0.93748(7) 0.56335(5) 0.25213(5) 0.02702(17) Uani 1 1 d . . .
Cl Cl 0.50161(12) 0.34216(9) 0.65063(8) 0.0392(3) Uani 1 1 d . . .
P P 0.61447(11) 0.39569(8) 0.39857(8) 0.0282(2) Uani 1 1 d . . .
N1 N 0.8476(4) 0.8117(3) 0.2391(3) 0.0300(7) Uani 1 1 d . . .
N2 N 0.7615(4) 0.8464(3) 0.3075(3) 0.0317(8) Uani 1 1 d . . .
N3 N 0.6732(4) 0.9253(3) 0.2541(3) 0.0317(7) Uani 1 1 d . . .
C4 C 0.7039(5) 0.9417(3) 0.1538(3) 0.0319(9) Uani 1 1 d . . .
C5 C 0.8179(5) 0.8681(3) 0.1437(3) 0.0316(9) Uani 1 1 d . . .
H5 H 0.866584 0.858126 0.083171 0.038 Uiso 1 1 calc R U .
C11 C 0.9484(4) 0.7171(3) 0.2709(3) 0.0287(8) Uani 1 1 d . . .
C12 C 1.0854(4) 0.7026(4) 0.2112(3) 0.0315(9) Uani 1 1 d . . .
H12 H 1.128162 0.754499 0.144408 0.038 Uiso 1 1 calc R U .
C13 C 1.1465(5) 0.5946(4) 0.2714(3) 0.0323(9) Uani 1 1 d . . .
H13 H 1.237854 0.560990 0.251242 0.039 Uiso 1 1 calc R U .
C14 C 1.0469(5) 0.5458(4) 0.3669(3) 0.0324(9) Uani 1 1 d . . .
H14 H 1.061546 0.473986 0.421020 0.039 Uiso 1 1 calc R U .
C15 C 0.9226(5) 0.6212(3) 0.3685(3) 0.0293(8) Uani 1 1 d . . .
H15 H 0.839861 0.610557 0.422662 0.035 Uiso 1 1 calc R U .
C16 C 0.7547(4) 0.4582(3) 0.2836(3) 0.0297(8) Uani 1 1 d . . .
C17 C 0.7489(4) 0.5647(3) 0.1959(3) 0.0305(8) Uani 1 1 d . . .
H17 H 0.672337 0.621990 0.189306 0.037 Uiso 1 1 calc R U .
C18 C 0.8770(5) 0.5695(4) 0.1209(3) 0.0337(9) Uani 1 1 d . . .
H18 H 0.900758 0.630176 0.055089 0.040 Uiso 1 1 calc R U .
C19 C 0.9642(5) 0.4675(4) 0.1612(3) 0.0345(9) Uani 1 1 d . . .
H19 H 1.056790 0.449056 0.127264 0.041 Uiso 1 1 calc R U .
C20 C 0.8889(5) 0.3984(3) 0.2604(3) 0.0324(9) Uani 1 1 d . . .
H20 H 0.921578 0.324960 0.304118 0.039 Uiso 1 1 calc R U .
C21 C 0.4687(4) 0.3459(3) 0.3533(3) 0.0290(8) Uani 1 1 d . . .
C22 C 0.4860(5) 0.3454(3) 0.2558(3) 0.0313(9) Uani 1 1 d . . .
H22 H 0.575220 0.376714 0.207977 0.038 Uiso 1 1 calc R U .
C23 C 0.3752(5) 0.3001(4) 0.2278(3) 0.0367(10) Uani 1 1 d . . .
H23 H 0.389720 0.298463 0.161510 0.044 Uiso 1 1 calc R U .
C24 C 0.2436(5) 0.2572(4) 0.2952(4) 0.0388(10) Uani 1 1 d . . .
H24 H 0.166564 0.227397 0.275202 0.047 Uiso 1 1 calc R U .
C25 C 0.2240(5) 0.2576(4) 0.3932(4) 0.0378(10) Uani 1 1 d . . .
H25 H 0.133339 0.228096 0.439976 0.045 Uiso 1 1 calc R U .
C26 C 0.3352(5) 0.3006(3) 0.4224(3) 0.0337(9) Uani 1 1 d . . .
H26 H 0.321766 0.299559 0.489469 0.040 Uiso 1 1 calc R U .
C27 C 0.7040(4) 0.2592(3) 0.4661(3) 0.0304(9) Uani 1 1 d . . .
C28 C 0.6935(5) 0.1586(4) 0.4455(3) 0.0386(10) Uani 1 1 d . . .
H28 H 0.635109 0.159497 0.397670 0.046 Uiso 1 1 calc R U .
C29 C 0.7676(6) 0.0563(4) 0.4941(4) 0.0433(11) Uani 1 1 d . . .
H29 H 0.760907 -0.012262 0.479142 0.052 Uiso 1 1 calc R U .
C30 C 0.8520(5) 0.0549(4) 0.5650(3) 0.0381(10) Uani 1 1 d . . .
H30 H 0.901810 -0.015227 0.599122 0.046 Uiso 1 1 calc R U .
C31 C 0.8636(5) 0.1549(4) 0.5858(3) 0.0356(9) Uani 1 1 d . . .
H31 H 0.920817 0.153486 0.634348 0.043 Uiso 1 1 calc R U .
C32 C 0.7915(4) 0.2573(4) 0.5356(3) 0.0316(9) Uani 1 1 d . . .
H32 H 0.801648 0.326693 0.548664 0.038 Uiso 1 1 calc R U .
C33 C 0.5536(5) 0.9760(4) 0.3068(4) 0.0432(11) Uani 1 1 d . . .
H33A H 0.560393 0.948177 0.378849 0.065 Uiso 1 1 calc R U .
H33B H 0.456937 0.951443 0.300607 0.065 Uiso 1 1 calc R U .
H33C H 0.562542 1.062570 0.276450 0.065 Uiso 1 1 calc R U .
C34 C 0.6169(5) 1.0227(3) 0.0771(3) 0.0362(10) Uani 1 1 d . . .
H34A H 0.509227 1.003432 0.104280 0.043 Uiso 1 1 calc R U .
H34B H 0.643603 1.005464 0.014429 0.043 Uiso 1 1 calc R U .
C35 C 0.6397(5) 1.1542(3) 0.0485(3) 0.0312(9) Uani 1 1 d . . .
C36 C 0.7526(5) 1.1989(4) 0.0767(3) 0.0335(9) Uani 1 1 d . . .
H36 H 0.818195 1.146376 0.116002 0.040 Uiso 1 1 calc R U .
C37 C 0.7696(5) 1.3206(4) 0.0474(3) 0.0376(10) Uani 1 1 d . . .
H37 H 0.846262 1.350948 0.067208 0.045 Uiso 1 1 calc R U .
C38 C 0.6752(5) 1.3973(4) -0.0104(3) 0.0381(10) Uani 1 1 d . . .
H38 H 0.686491 1.480318 -0.029800 0.046 Uiso 1 1 calc R U .
C39 C 0.5652(5) 1.3538(4) -0.0400(3) 0.0399(10) Uani 1 1 d . . .
H39 H 0.501732 1.407002 -0.080810 0.048 Uiso 1 1 calc R U .
C40 C 0.5461(5) 1.2325(4) -0.0105(3) 0.0370(10) Uani 1 1 d . . .
H40 H 0.469102 1.202915 -0.030628 0.044 Uiso 1 1 calc R U .
B B 1.1325(6) 1.0760(5) 0.1447(4) 0.0437(13) Uani 1 1 d . . .
F1 F 1.2647(3) 1.0505(3) 0.1795(2) 0.0626(9) Uani 1 1 d . . .
F2 F 1.0143(3) 1.0615(3) 0.2235(2) 0.0654(9) Uani 1 1 d . . .
F3 F 1.1407(4) 1.1886(3) 0.0722(3) 0.0867(13) Uani 1 1 d . . .
F4 F 1.1081(5) 1.0013(4) 0.0974(3) 0.0880(12) Uani 1 1 d . . .

loop_
_atom_site_aniso_label
_atom_site_aniso_U_11
_atom_site_aniso_U_22
_atom_site_aniso_U_33
_atom_site_aniso_U_23
_atom_site_aniso_U_13
_atom_site_aniso_U_12
Pd 0.0269(2) 0.0249(2) 0.0349(2) -0.00876(17) -0.00572(17) -0.00245(15)
Fe 0.0238(3) 0.0259(3) 0.0264(3) -0.0034(2) -0.0059(3) -0.0037(2)
Cl 0.0407(6) 0.0304(5) 0.0362(5) -0.0040(4) -0.0021(4) 0.0018(4)
P 0.0260(5) 0.0236(5) 0.0308(5) -0.0056(4) -0.0044(4) -0.0027(4)
N1 0.0294(18) 0.0268(16) 0.0299(17) -0.0039(14) -0.0093(14) -0.0053(13)
N2 0.0320(19) 0.0257(16) 0.0325(18) -0.0027(14) -0.0109(15) -0.0029(14)
N3 0.0323(19) 0.0251(16) 0.0325(18) -0.0040(14) -0.0080(15) -0.0025(13)
C4 0.035(2) 0.0262(19) 0.033(2) -0.0059(16) -0.0120(18) -0.0036(16)
C5 0.033(2) 0.0279(19) 0.027(2) 0.0002(16) -0.0110(17) -0.0056(16)
C11 0.025(2) 0.0274(18) 0.029(2) -0.0023(16) -0.0096(16) -0.0023(15)
C12 0.027(2) 0.033(2) 0.029(2) -0.0048(16) -0.0062(17) -0.0075(16)
C13 0.025(2) 0.034(2) 0.036(2) -0.0099(17) -0.0078(17) -0.0014(16)
C14 0.033(2) 0.033(2) 0.030(2) -0.0070(17) -0.0137(18) 0.0006(17)
C15 0.029(2) 0.0322(19) 0.0238(19) -0.0056(16) -0.0068(16) -0.0018(16)
C16 0.024(2) 0.0277(19) 0.034(2) -0.0070(16) -0.0065(17) -0.0034(15)
C17 0.025(2) 0.0284(19) 0.035(2) -0.0071(17) -0.0091(17) -0.0019(15)
C18 0.037(2) 0.032(2) 0.030(2) -0.0064(17) -0.0096(18) -0.0064(17)
C19 0.034(2) 0.036(2) 0.034(2) -0.0133(18) -0.0059(18) -0.0057(17)
C20 0.029(2) 0.0270(19) 0.039(2) -0.0084(17) -0.0064(18) -0.0051(16)
C21 0.027(2) 0.0221(17) 0.034(2) -0.0072(15) -0.0045(17) 0.0007(15)
C22 0.028(2) 0.0291(19) 0.031(2) -0.0064(16) -0.0016(17) -0.0021(16)
C23 0.039(2) 0.033(2) 0.034(2) -0.0075(18) -0.0097(19) -0.0020(18)
C24 0.030(2) 0.032(2) 0.054(3) -0.012(2) -0.014(2) -0.0023(17)
C25 0.025(2) 0.029(2) 0.051(3) -0.0099(19) 0.0025(19) -0.0071(16)
C26 0.033(2) 0.030(2) 0.034(2) -0.0106(17) -0.0022(18) -0.0025(17)
C27 0.027(2) 0.0260(19) 0.031(2) -0.0036(16) -0.0021(17) -0.0048(15)
C28 0.048(3) 0.032(2) 0.037(2) -0.0109(18) -0.016(2) 0.0045(19)
C29 0.060(3) 0.026(2) 0.046(3) -0.0122(19) -0.020(2) 0.008(2)
C30 0.039(2) 0.030(2) 0.036(2) -0.0029(18) -0.0089(19) 0.0033(18)
C31 0.029(2) 0.041(2) 0.030(2) -0.0051(18) -0.0055(17) -0.0038(18)
C32 0.025(2) 0.031(2) 0.034(2) -0.0095(17) -0.0013(17) -0.0052(16)
C33 0.043(3) 0.041(2) 0.045(3) -0.015(2) -0.009(2) 0.007(2)
C34 0.039(2) 0.028(2) 0.040(2) -0.0056(18) -0.019(2) 0.0008(17)
C35 0.031(2) 0.0271(19) 0.031(2) -0.0053(16) -0.0080(17) -0.0012(16)
C36 0.033(2) 0.033(2) 0.031(2) -0.0062(17) -0.0098(18) -0.0012(17)
C37 0.036(2) 0.038(2) 0.037(2) -0.0129(19) -0.0042(19) -0.0081(18)
C38 0.040(3) 0.028(2) 0.037(2) -0.0066(18) 0.0015(19) -0.0017(18)
C39 0.036(2) 0.035(2) 0.040(2) -0.0047(19) -0.008(2) 0.0056(18)
C40 0.033(2) 0.035(2) 0.038(2) -0.0055(18) -0.0120(19) -0.0014(17)
B 0.036(3) 0.049(3) 0.036(3) -0.002(2) -0.011(2) -0.009(2)
F1 0.0352(15) 0.080(2) 0.0547(18) -0.0026(16) -0.0158(14) 0.0002(14)
F2 0.0411(16) 0.097(2) 0.0395(16) -0.0060(16) -0.0091(13) 0.0087(16)
F3 0.075(2) 0.063(2) 0.081(3) 0.0231(19) -0.023(2) -0.0070(18)
F4 0.084(3) 0.107(3) 0.080(3) -0.044(2) -0.002(2) -0.036(2)

loop_
_atom_type_symbol
_atom_type_description
_atom_type_scat_dispersion_real
_atom_type_scat_dispersion_imag
_atom_type_scat_source
C C 0.0181 0.0091 'International Tables Vol C Tables 4.2.6.8 and 6.1.1.4'
H H 0.0000 0.0000 'International Tables Vol C Tables 4.2.6.8 and 6.1.1.4'
B B 0.0090 0.0039 'International Tables Vol C Tables 4.2.6.8 and 6.1.1.4'
Cl Cl 0.3639 0.7018 'International Tables Vol C Tables 4.2.6.8 and 6.1.1.4'
F F 0.0727 0.0534 'International Tables Vol C Tables 4.2.6.8 and 6.1.1.4'
Fe Fe -1.1336 3.1974 'International Tables Vol C Tables 4.2.6.8 and 6.1.1.4'
N N 0.0311 0.0180 'International Tables Vol C Tables 4.2.6.8 and 6.1.1.4'
P P 0.2955 0.4335 'International Tables Vol C Tables 4.2.6.8 and 6.1.1.4'
Pd Pd 0.1215 3.9337 'International Tables Vol C Tables 4.2.6.8 and 6.1.1.4'

loop_
_geom_angle_atom_site_label_1
_geom_angle_atom_site_label_2
_geom_angle_atom_site_label_3
_geom_angle
_geom_angle_site_symmetry_1
_geom_angle_site_symmetry_3
Cl Pd Cl 180.00(5) . 2_666
Cl Pd P 85.88(4) . 2_666
Cl Pd P 94.12(4) 2_666 2_666
Cl Pd P 94.12(4) . .
Cl Pd P 85.88(4) 2_666 .
P Pd P 180.00(3) 2_666 .
C11 Fe C16 128.39(16) . .
C11 Fe C14 68.26(16) . .
C16 Fe C14 118.77(16) . .
C11 Fe C15 41.51(15) . .
C16 Fe C15 107.47(17) . .
C14 Fe C15 40.71(16) . .
C11 Fe C17 107.77(16) . .
C16 Fe C17 41.23(15) . .
C14 Fe C17 152.72(17) . .
C15 Fe C17 118.11(17) . .
C11 Fe C20 167.32(17) . .
C16 Fe C20 41.18(16) . .
C14 Fe C20 108.76(17) . .
C15 Fe C20 128.26(16) . .
C17 Fe C20 68.86(16) . .
C11 Fe C19 150.98(17) . .
C16 Fe C19 68.93(17) . .
C14 Fe C19 128.26(18) . .
C15 Fe C19 166.19(16) . .
C17 Fe C19 68.61(17) . .
C20 Fe C19 40.48(17) . .
C11 Fe C18 117.68(16) . .
C16 Fe C18 68.76(16) . .
C14 Fe C18 165.91(18) . .
C15 Fe C18 151.82(17) . .
C17 Fe C18 40.48(17) . .
C20 Fe C18 68.28(16) . .
C19 Fe C18 40.69(17) . .
C11 Fe C13 67.95(16) . .
C16 Fe C13 152.53(16) . .
C14 Fe C13 40.71(16) . .
C15 Fe C13 68.95(17) . .
C17 Fe C13 164.99(16) . .
C20 Fe C13 118.45(17) . .
C19 Fe C13 107.71(18) . .
C18 Fe C13 127.45(17) . .
C11 Fe C12 40.64(16) . .
C16 Fe C12 166.01(16) . .
C14 Fe C12 68.54(16) . .
C15 Fe C12 69.62(16) . .
C17 Fe C12 127.08(16) . .
C20 Fe C12 151.07(17) . .
C19 Fe C12 117.14(17) . .
C18 Fe C12 106.97(16) . .
C13 Fe C12 40.44(16) . .
C16 P C27 100.88(18) . .
C16 P C21 102.54(19) . .
C27 P C21 103.59(18) . .
C16 P Pd 124.56(13) . .
C27 P Pd 114.85(14) . .
C21 P Pd 108.03(13) . .
N2 N1 C5 113.0(3) . .
N2 N1 C11 119.6(3) . .
C5 N1 C11 127.2(4) . .
N1 N2 N3 103.6(3) . .
N2 N3 C4 112.5(3) . .
N2 N3 C33 119.1(4) . .
C4 N3 C33 128.2(4) . .
C5 C4 N3 105.8(3) . .
C5 C4 C34 130.7(4) . .
N3 C4 C34 123.5(4) . .
C4 C5 N1 105.2(4) . .
C4 C5 H5 127.4 . .
N1 C5 H5 127.4 . .
C12 C11 N1 125.3(3) . .
C12 C11 C15 110.6(3) . .
N1 C11 C15 124.1(4) . .
C12 C11 Fe 71.8(2) . .
N1 C11 Fe 123.7(3) . .
C15 C11 Fe 70.4(2) . .
C11 C12 C13 106.3(3) . .
C11 C12 Fe 67.5(2) . .
C13 C12 Fe 69.6(2) . .
C11 C12 H12 126.8 . .
C13 C12 H12 126.8 . .
Fe C12 H12 127.6 . .
C12 C13 C14 108.3(4) . .
C12 C13 Fe 70.0(2) . .
C14 C13 Fe 68.9(2) . .
C12 C13 H13 125.8 . .
C14 C13 H13 125.8 . .
Fe C13 H13 126.8 . .
C15 C14 C13 109.3(3) . .
C15 C14 Fe 69.7(2) . .
C13 C14 Fe 70.4(2) . .
C15 C14 H14 125.3 . .
C13 C14 H14 125.3 . .
Fe C14 H14 126.2 . .
C14 C15 C11 105.5(3) . .
C14 C15 Fe 69.6(2) . .
C11 C15 Fe 68.1(2) . .
C14 C15 H15 127.3 . .
C11 C15 H15 127.3 . .
Fe C15 H15 126.6 . .
C20 C16 C17 107.1(3) . .
C20 C16 P 123.7(3) . .
C17 C16 P 128.9(3) . .
C20 C16 Fe 69.6(2) . .
C17 C16 Fe 69.5(2) . .
P C16 Fe 131.2(2) . .
C18 C17 C16 108.2(4) . .
C18 C17 Fe 70.3(2) . .
C16 C17 Fe 69.3(2) . .
C18 C17 H17 125.9 . .
C16 C17 H17 125.9 . .
Fe C17 H17 126.1 . .
C17 C18 C19 108.2(4) . .
C17 C18 Fe 69.2(2) . .
C19 C18 Fe 69.3(2) . .
C17 C18 H18 125.9 . .
C19 C18 H18 125.9 . .
Fe C18 H18 127.1 . .
C20 C19 C18 108.2(4) . .
C20 C19 Fe 69.7(2) . .
C18 C19 Fe 70.0(2) . .
C20 C19 H19 125.9 . .
C18 C19 H19 125.9 . .
Fe C19 H19 125.9 . .
C19 C20 C16 108.3(4) . .
C19 C20 Fe 69.8(2) . .
C16 C20 Fe 69.2(2) . .
C19 C20 H20 125.8 . .
C16 C20 H20 125.8 . .
Fe C20 H20 126.7 . .
C22 C21 C26 118.8(4) . .
C22 C21 P 123.4(3) . .
C26 C21 P 117.8(3) . .
C23 C22 C21 120.8(4) . .
C23 C22 H22 119.6 . .
C21 C22 H22 119.6 . .
C24 C23 C22 120.4(4) . .
C24 C23 H23 119.8 . .
C22 C23 H23 119.8 . .
C23 C24 C25 119.5(4) . .
C23 C24 H24 120.2 . .
C25 C24 H24 120.2 . .
C26 C25 C24 120.4(4) . .
C26 C25 H25 119.8 . .
C24 C25 H25 119.8 . .
C25 C26 C21 120.1(4) . .
C25 C26 H26 119.9 . .
C21 C26 H26 119.9 . .
C28 C27 C32 119.3(4) . .
C28 C27 P 120.9(3) . .
C32 C27 P 119.7(3) . .
C27 C28 C29 120.6(4) . .
C27 C28 H28 119.7 . .
C29 C28 H28 119.7 . .
C28 C29 C30 119.5(4) . .
C28 C29 H29 120.2 . .
C30 C29 H29 120.2 . .
C31 C30 C29 120.3(4) . .
C31 C30 H30 119.8 . .
C29 C30 H30 119.8 . .
C30 C31 C32 119.8(4) . .
C30 C31 H31 120.1 . .
C32 C31 H31 120.1 . .
C31 C32 C27 120.5(4) . .
C31 C32 H32 119.8 . .
C27 C32 H32 119.8 . .
N3 C33 H33A 109.5 . .
N3 C33 H33B 109.5 . .
H33A C33 H33B 109.5 . .
N3 C33 H33C 109.5 . .
H33A C33 H33C 109.5 . .
H33B C33 H33C 109.5 . .
C4 C34 C35 116.1(4) . .
C4 C34 H34A 108.3 . .
C35 C34 H34A 108.3 . .
C4 C34 H34B 108.3 . .
C35 C34 H34B 108.3 . .
H34A C34 H34B 107.4 . .
C36 C35 C40 119.3(4) . .
C36 C35 C34 122.4(4) . .
C40 C35 C34 118.3(4) . .
C37 C36 C35 120.0(4) . .
C37 C36 H36 120.0 . .
C35 C36 H36 120.0 . .
C38 C37 C36 120.1(4) . .
C38 C37 H37 119.9 . .
C36 C37 H37 119.9 . .
C39 C38 C37 120.1(4) . .
C39 C38 H38 119.9 . .
C37 C38 H38 119.9 . .
C38 C39 C40 120.3(4) . .
C38 C39 H39 119.8 . .
C40 C39 H39 119.8 . .
C39 C40 C35 120.1(4) . .
C39 C40 H40 120.0 . .
C35 C40 H40 120.0 . .
F3 B F1 109.3(4) . .
F3 B F2 112.0(5) . .
F1 B F2 110.8(4) . .
F3 B F4 106.4(5) . .
F1 B F4 110.8(5) . .
F2 B F4 107.5(4) . .

loop_
_geom_bond_atom_site_label_1
_geom_bond_atom_site_label_2
_geom_bond_distance
_geom_bond_site_symmetry_2
Pd Cl 2.2962(10) .
Pd Cl 2.2962(10) 2_666
Pd P 2.3525(10) 2_666
Pd P 2.3525(10) .
Fe C11 2.009(4) .
Fe C16 2.039(4) .
Fe C14 2.041(4) .
Fe C15 2.041(4) .
Fe C17 2.042(4) .
Fe C20 2.045(4) .
Fe C19 2.046(4) .
Fe C18 2.055(4) .
Fe C13 2.061(4) .
Fe C12 2.066(4) .
P C16 1.817(4) .
P C27 1.819(4) .
P C21 1.823(4) .
N1 N2 1.324(5) .
N1 C5 1.361(5) .
N1 C11 1.423(5) .
N2 N3 1.325(5) .
N3 C4 1.362(5) .
N3 C33 1.451(6) .
C4 C5 1.356(6) .
C4 C34 1.502(5) .
C5 H5 0.9500 .
C11 C12 1.416(6) .
C11 C15 1.436(5) .
C12 C13 1.426(6) .
C12 H12 0.9500 .
C13 C14 1.427(6) .
C13 H13 0.9500 .
C14 C15 1.420(6) .
C14 H14 0.9500 .
C15 H15 0.9500 .
C16 C20 1.436(6) .
C16 C17 1.437(5) .
C17 C18 1.418(6) .
C17 H17 0.9500 .
C18 C19 1.426(6) .
C18 H18 0.9500 .
C19 C20 1.415(6) .
C19 H19 0.9500 .
C20 H20 0.9500 .
C21 C22 1.391(6) .
C21 C26 1.404(6) .
C22 C23 1.377(6) .
C22 H22 0.9500 .
C23 C24 1.376(6) .
C23 H23 0.9500 .
C24 C25 1.398(7) .
C24 H24 0.9500 .
C25 C26 1.374(6) .
C25 H25 0.9500 .
C26 H26 0.9500 .
C27 C28 1.385(6) .
C27 C32 1.397(6) .
C28 C29 1.388(6) .
C28 H28 0.9500 .
C29 C30 1.395(7) .
C29 H29 0.9500 .
C30 C31 1.380(6) .
C30 H30 0.9500 .
C31 C32 1.386(6) .
C31 H31 0.9500 .
C32 H32 0.9500 .
C33 H33A 0.9800 .
C33 H33B 0.9800 .
C33 H33C 0.9800 .
C34 C35 1.516(5) .
C34 H34A 0.9900 .
C34 H34B 0.9900 .
C35 C36 1.392(6) .
C35 C40 1.392(6) .
C36 C37 1.391(6) .
C36 H36 0.9500 .
C37 C38 1.382(6) .
C37 H37 0.9500 .
C38 C39 1.372(7) .
C38 H38 0.9500 .
C39 C40 1.389(6) .
C39 H39 0.9500 .
C40 H40 0.9500 .
B F3 1.371(6) .
B F1 1.372(6) .
B F2 1.372(6) .
B F4 1.384(7) .
